data_4129158
loop_
_publ_author_name
'Berdiell, Izar Capel'
'Hochd\"orffer, Tim'
'Desplanches, C\'edric'
'Kulmaczewski, Rafal'
'Shahid, Namrah'
'Wolny, Juliusz A.'
'Warriner, Stuart L.'
'Cespedes, Oscar'
'Sch\"unemann, Volker'
'Chastanet, Guillaume'
'Halcrow, Malcolm A.'

_publ_section_title
;
 Supramolecular Iron Metallocubanes Exhibiting Site-Selective Thermal and
 Light-Induced Spin-Crossover.
;
_journal_issue 47
_journal_name_full 'Journal of the American Chemical Society'
_journal_page_first 18759
_journal_page_last 18770
_journal_paper_doi 10.1021/jacs.9b08862
_journal_volume 141
_journal_year 2019
_chemical_formula_moiety 'C14 H18 Fe N8 O3, 2(Cl O4)'
_chemical_formula_sum 'C14 H18 Cl2 Fe N8 O11'
_chemical_formula_weight 601.11
_chemical_name_systematic
;
[4,6-Di(pyrazol-1-yl)pyrimid-2-one]diaqua-bis[acetonitrile]
iron(II) diperchlorate (compound 3)
;
_space_group_crystal_system triclinic
_space_group_IT_number 2
_space_group_name_Hall '-P 1'
_space_group_name_H-M_alt 'P -1'
_atom_sites_solution_hydrogens geom
_atom_sites_solution_primary direct
_atom_sites_solution_secondary difmap
_audit_creation_date 2018-06-05
_audit_creation_method
;
  Olex2 1.2
  (compiled Apr 23 2013 17:54:37, GUI svn.r4466)
;
_cell_angle_alpha 86.767(2)
_cell_angle_beta 77.965(3)
_cell_angle_gamma 76.781(2)
_cell_formula_units_Z 4
_cell_length_a 10.4570(3)
_cell_length_b 15.2881(4)
_cell_length_c 15.3002(4)
_cell_measurement_reflns_used 9655
_cell_measurement_temperature 120(2)
_cell_measurement_theta_max 73.44
_cell_measurement_theta_min 4.40
_cell_volume 2328.76(11)
_computing_cell_refinement 'CrysAlisPro, Agilent Technologies'
_computing_data_collection 'CrysAlisPro, Agilent Technologies'
_computing_data_reduction 'CrysAlisPro, Agilent Technologies'
_computing_molecular_graphics 'XSEED (Barbour, 2001)'
_computing_publication_material
;
O. V. Dolomanov, L. J. Bourhis, R. J. Gildea, J. A. K. Howard and H. Puschmann,
OLEX2: a complete structure solution, refinement and analysis program.
J. Appl. Cryst. (2009). 42, 339-341.
;
_computing_structure_refinement 'SHELXL-97 (Sheldrick, 1997)'
_computing_structure_solution 'SHELXS-97 (Sheldrick, 1990)'
_diffrn_ambient_temperature 120(2)
_diffrn_detector_area_resol_mean 5.3095
_diffrn_measured_fraction_theta_full 0.983
_diffrn_measured_fraction_theta_max 0.972
_diffrn_measurement_device_type 'SuperNova, Dual, Mo at zero, Atlas'
_diffrn_measurement_method '\w scans'
_diffrn_radiation_monochromator mirror
_diffrn_radiation_source 'SuperNova (Cu) X-ray Source'
_diffrn_radiation_type CuK\a
_diffrn_radiation_wavelength 1.54184
_diffrn_reflns_av_R_equivalents 0.0000
_diffrn_reflns_av_unetI/netI 0.0232
_diffrn_reflns_limit_h_max 12
_diffrn_reflns_limit_h_min -12
_diffrn_reflns_limit_k_max 18
_diffrn_reflns_limit_k_min -19
_diffrn_reflns_limit_l_max 18
_diffrn_reflns_limit_l_min -19
_diffrn_reflns_number 15126
_diffrn_reflns_theta_full 72.00
_diffrn_reflns_theta_max 73.73
_diffrn_reflns_theta_min 4.17
_diffrn_standards_decay_% 0
_diffrn_standards_interval_count 0
_diffrn_standards_interval_time 0
_diffrn_standards_number 0
_exptl_absorpt_coefficient_mu 7.983
_exptl_absorpt_correction_T_max 1.000
_exptl_absorpt_correction_T_min 0.670
_exptl_absorpt_correction_type multi-scan
_exptl_absorpt_process_details
; 
CrysAlisPro, Agilent Technologies,
Version 1.171.36.24 (release 03-12-2012 CrysAlis171 .NET)
Empirical absorption correction using spherical harmonics,
 implemented in SCALE3 ABSPACK scaling algorithm.
;
_exptl_crystal_colour orange
_exptl_crystal_density_diffrn 1.715
_exptl_crystal_density_method 'not measured'
_exptl_crystal_description fragment
_exptl_crystal_F_000 1224
_exptl_crystal_size_max 0.38
_exptl_crystal_size_mid 0.18
_exptl_crystal_size_min 0.10
_refine_diff_density_max 1.253
_refine_diff_density_min -0.816
_refine_diff_density_rms 0.099
_refine_ls_extinction_method none
_refine_ls_goodness_of_fit_ref 1.087
_refine_ls_hydrogen_treatment mixed
_refine_ls_matrix_type full
_refine_ls_number_parameters 699
_refine_ls_number_reflns 15126
_refine_ls_number_restraints 32
_refine_ls_restrained_S_all 1.087
_refine_ls_R_factor_all 0.0677
_refine_ls_R_factor_gt 0.0575
_refine_ls_shift/su_max 0.001
_refine_ls_shift/su_mean 0.000
_refine_ls_structure_factor_coef Fsqd
_refine_ls_weighting_details 'calc w=1/[\s^2^(Fo^2^)+(0.1118P)^2^+0.8218P] where P=(Fo^2^+2Fc^2^)/3'
_refine_ls_weighting_scheme calc
_refine_ls_wR_factor_gt 0.1615
_refine_ls_wR_factor_ref 0.1691
_reflns_number_gt 12359
_reflns_number_total 15126
_reflns_threshold_expression >2sigma(I)
_cod_data_source_file ja9b08862_si_011.cif
_cod_data_source_block 130-clo4
_cod_depositor_comments 'Adding full bibliography for 4129157--4129168.cif.'
_cod_database_code 4129158
_oxdiff_twin_items 2
_oxdiff_twin_integration_method simultaneous
_twin_special_details
;
Component 2 rotated by -179.9936\% 
 around [0.00 0.71 0.71] (reciprocal) or [-0.41 0.65 0.64] (direct)
;
_olex2_refinement_description
;
1. Fixed Uiso
 At 1.2 times of:
  All C(H) groups, All N(H) groups
 At 1.5 times of:
  All C(H,H,H) groups, All O(H,H) groups
2. Restrained distances
 Cl5A-O59A = Cl5A-O60A = Cl5A-O61A = Cl5A-O62A
 1.433 with sigma of 0.02
 Cl5B-O59B = Cl5B-O60B = Cl5B-O61B = Cl5B-O62B
 1.433 with sigma of 0.02
 O59A-O60A = O59A-O61A = O59A-O62A = O60A-O61A = O60A-O62A = O61A-O62A
 2.340089 with sigma of 0.02
 O59B-O60B = O59B-O61B = O59B-O62B = O60B-O61B = O60B-O62B = O61B-O62B
 2.340089 with sigma of 0.02
 O19-H19A = O19-H19B = O20-H20A = O20-H20B
 0.9 with sigma of 0.02
 O45-H45A = O45-H45B = O46-H46A = O46-H46B
 0.9 with sigma of 0.02
 H19A-H19B = H20A-H20B = H45A-H45B = H46A-H46B
 1.47 with sigma of 0.02
3. Others
 1(DFIX)=1(DFIX)=FVAR(1)
 1(DFIX)=1(DFIX)=1.633*FVAR(2)
 Fixed Sof: Cl5A(0.61) O59A(0.61) O60A(0.61) O61A(0.61) O62A(0.61) Cl5B(0.39)
 O59B(0.39) O60B(0.39) O61B(0.39) O62B(0.39)
4.a Aromatic/amide H refined with riding coordinates:
 C5(H5), N7(H7), C11(H11), C12(H12), C13(H13), C16(H16), C17(H17), C18(H18),
 C31(H31), N33(H33), C37(H37), C38(H38), C39(H39), C42(H42), C43(H43), C44(H44)
4.b Idealised Me refined as rotating group:
 C23(H23A,H23B,H23C), C26(H26A,H26B,H26C), C49(H49A,H49B,H49C), C52(H52A,H52B,
 H52C)
;

loop_
_space_group_symop_id
_space_group_symop_operation_xyz
1 'x, y, z'
2 '-x, -y, -z'

loop_
_atom_site_label
_atom_site_type_symbol
_atom_site_fract_x
_atom_site_fract_y
_atom_site_fract_z
_atom_site_U_iso_or_equiv
_atom_site_adp_type
_atom_site_occupancy
_atom_site_symmetry_multiplicity
_atom_site_calc_flag
_atom_site_refinement_flags
_atom_site_disorder_assembly
_atom_site_disorder_group
Fe1 Fe 0.24994(4) 0.33603(3) 0.51599(3) 0.01600(12) Uani 1 1 d . . .
C2 C 0.4517(3) 0.22952(19) 0.63980(17) 0.0157(5) Uani 1 1 d . . .
N3 N 0.4143(2) 0.23196(16) 0.55889(15) 0.0160(5) Uani 1 1 d . . .
C4 C 0.4801(3) 0.1679(2) 0.50029(19) 0.0188(6) Uani 1 1 d . . .
C5 C 0.5831(3) 0.0963(2) 0.5148(2) 0.0219(6) Uani 1 1 d . . .
H5 H 0.6250 0.0508 0.4716 0.026 Uiso 1 1 calc R . .
C6 C 0.6200(3) 0.0959(2) 0.59609(19) 0.0192(6) Uani 1 1 d . . .
N7 N 0.5572(2) 0.16112(16) 0.65556(15) 0.0174(5) Uani 1 1 d . . .
H7 H 0.5840 0.1604 0.7065 0.021 Uiso 1 1 calc R . .
O8 O 0.39673(19) 0.28615(13) 0.69807(12) 0.0179(4) Uani 1 1 d . . .
N9 N 0.4365(3) 0.17525(17) 0.41943(16) 0.0209(5) Uani 1 1 d . . .
N10 N 0.3314(3) 0.24361(17) 0.40743(16) 0.0215(5) Uani 1 1 d . . .
C11 C 0.3162(3) 0.2356(2) 0.3250(2) 0.0266(7) Uani 1 1 d . . .
H11 H 0.2503 0.2745 0.2980 0.032 Uiso 1 1 calc R . .
C12 C 0.4115(4) 0.1613(2) 0.2821(2) 0.0312(7) Uani 1 1 d . . .
H12 H 0.4211 0.1412 0.2229 0.037 Uiso 1 1 calc R . .
C13 C 0.4858(3) 0.1250(2) 0.3432(2) 0.0282(7) Uani 1 1 d . . .
H13 H 0.5587 0.0741 0.3349 0.034 Uiso 1 1 calc R . .
N14 N 0.7226(3) 0.02971(16) 0.62057(16) 0.0204(5) Uani 1 1 d . . .
N15 N 0.7406(3) 0.02676(18) 0.70771(17) 0.0245(5) Uani 1 1 d . . .
C16 C 0.8406(3) -0.0424(2) 0.7095(2) 0.0289(7) Uani 1 1 d . . .
H16 H 0.8772 -0.0611 0.7611 0.035 Uiso 1 1 calc R . .
C17 C 0.8879(4) -0.0861(3) 0.6265(3) 0.0357(8) Uani 1 1 d . . .
H17 H 0.9588 -0.1376 0.6123 0.043 Uiso 1 1 calc R . .
C18 C 0.8111(3) -0.0390(2) 0.5714(2) 0.0316(7) Uani 1 1 d . . .
H18 H 0.8171 -0.0512 0.5103 0.038 Uiso 1 1 calc R . .
O19 O 0.1066(2) 0.41165(17) 0.44823(15) 0.0282(5) Uani 1 1 d D . .
H19A H 0.126(4) 0.440(3) 0.3961(19) 0.042 Uiso 1 1 d D . .
H19B H 0.027(3) 0.399(3) 0.456(3) 0.042 Uiso 1 1 d D . .
O20 O 0.2137(2) 0.41387(15) 0.62961(14) 0.0239(5) Uani 1 1 d D . .
H20A H 0.264(4) 0.386(2) 0.668(2) 0.036 Uiso 1 1 d D . .
H20B H 0.232(4) 0.4662(16) 0.612(2) 0.036 Uiso 1 1 d D . .
N21 N 0.3767(3) 0.42319(18) 0.45109(17) 0.0221(5) Uani 1 1 d . . .
C22 C 0.4091(3) 0.4837(2) 0.41371(19) 0.0213(6) Uani 1 1 d . . .
C23 C 0.4480(3) 0.5621(2) 0.3671(2) 0.0271(7) Uani 1 1 d . . .
H23A H 0.3708 0.6003 0.3466 0.041 Uiso 1 1 calc R . .
H23B H 0.5206 0.5427 0.3155 0.041 Uiso 1 1 calc R . .
H23C H 0.4789 0.5962 0.4077 0.041 Uiso 1 1 calc R . .
N24 N 0.1026(3) 0.26303(18) 0.57614(18) 0.0242(5) Uani 1 1 d . . .
C25 C 0.0113(3) 0.2326(2) 0.5974(2) 0.0273(7) Uani 1 1 d . . .
C26 C -0.1057(4) 0.1929(3) 0.6223(3) 0.0390(9) Uani 1 1 d . . .
H26A H -0.1619 0.2092 0.5774 0.058 Uiso 1 1 calc R . .
H26B H -0.1575 0.2156 0.6807 0.058 Uiso 1 1 calc R . .
H26C H -0.0764 0.1274 0.6254 0.058 Uiso 1 1 calc R . .
Fe27 Fe 0.78641(4) 0.16171(3) 0.99229(3) 0.01787(12) Uani 1 1 d . . .
C28 C 0.5697(3) 0.26201(19) 0.87537(18) 0.0165(5) Uani 1 1 d . . .
N29 N 0.6103(2) 0.25881(16) 0.95496(15) 0.0158(5) Uani 1 1 d . . .
C30 C 0.5443(3) 0.32111(19) 1.01578(18) 0.0175(5) Uani 1 1 d . . .
C31 C 0.4398(3) 0.3923(2) 1.00375(18) 0.0188(6) Uani 1 1 d . . .
H31 H 0.3986 0.4368 1.0480 0.023 Uiso 1 1 calc R . .
C32 C 0.4000(3) 0.39395(19) 0.92340(19) 0.0179(5) Uani 1 1 d . . .
N33 N 0.4631(2) 0.32999(16) 0.86187(15) 0.0165(5) Uani 1 1 d . . .
H33 H 0.4352 0.3317 0.8112 0.020 Uiso 1 1 calc R . .
O34 O 0.6238(2) 0.20605(14) 0.81590(13) 0.0194(4) Uani 1 1 d . . .
N35 N 0.5894(2) 0.31180(16) 1.09637(16) 0.0180(5) Uani 1 1 d . . .
N36 N 0.7002(2) 0.24721(17) 1.10483(16) 0.0204(5) Uani 1 1 d . . .
C37 C 0.7167(3) 0.2544(2) 1.1873(2) 0.0238(6) Uani 1 1 d . . .
H37 H 0.7870 0.2179 1.2121 0.029 Uiso 1 1 calc R . .
C38 C 0.6159(3) 0.3235(2) 1.2333(2) 0.0274(7) Uani 1 1 d . . .
H38 H 0.6054 0.3417 1.2932 0.033 Uiso 1 1 calc R . .
C39 C 0.5368(3) 0.3586(2) 1.1740(2) 0.0254(6) Uani 1 1 d . . .
H39 H 0.4597 0.4065 1.1845 0.030 Uiso 1 1 calc R . .
N40 N 0.2952(2) 0.46021(16) 0.90146(15) 0.0173(5) Uani 1 1 d . . .
N41 N 0.2719(3) 0.46558(18) 0.81661(17) 0.0226(5) Uani 1 1 d . . .
C42 C 0.1658(3) 0.5329(2) 0.8210(2) 0.0249(6) Uani 1 1 d . . .
H42 H 0.1249 0.5539 0.7716 0.030 Uiso 1 1 calc R . .
C43 C 0.1200(3) 0.5699(2) 0.9075(2) 0.0308(7) Uani 1 1 d . . .
H43 H 0.0449 0.6177 0.9265 0.037 Uiso 1 1 calc R . .
C44 C 0.2055(3) 0.5229(2) 0.9577(2) 0.0308(7) Uani 1 1 d . . .
H44 H 0.2039 0.5316 1.0190 0.037 Uiso 1 1 calc R . .
O45 O 0.9433(2) 0.09284(18) 1.05333(18) 0.0340(5) Uani 1 1 d D . .
H45A H 0.920(4) 0.059(3) 1.099(2) 0.051 Uiso 1 1 d D . .
H45B H 1.019(3) 0.110(3) 1.051(3) 0.051 Uiso 1 1 d D . .
O46 O 0.8331(2) 0.09262(16) 0.87180(14) 0.0270(5) Uani 1 1 d D . .
H46A H 0.769(3) 0.117(3) 0.842(2) 0.041 Uiso 1 1 d D . .
H46B H 0.914(2) 0.091(3) 0.839(2) 0.041 Uiso 1 1 d D . .
N47 N 0.6722(3) 0.06481(18) 1.04736(18) 0.0264(6) Uani 1 1 d . . .
C48 C 0.6144(3) 0.0129(2) 1.0772(2) 0.0278(7) Uani 1 1 d . . .
C49 C 0.5411(5) -0.0554(3) 1.1153(3) 0.0470(11) Uani 1 1 d . . .
H49A H 0.5435 -0.0973 1.0685 0.071 Uiso 1 1 calc R . .
H49B H 0.4478 -0.0265 1.1403 0.071 Uiso 1 1 calc R . .
H49C H 0.5828 -0.0884 1.1627 0.071 Uiso 1 1 calc R . .
N50 N 0.9200(3) 0.24449(19) 0.93019(18) 0.0257(6) Uani 1 1 d . . .
C51 C 1.0079(3) 0.2661(2) 0.8854(2) 0.0250(6) Uani 1 1 d . . .
C52 C 1.1216(4) 0.2918(3) 0.8259(2) 0.0386(8) Uani 1 1 d . . .
H52A H 1.2012 0.2427 0.8229 0.058 Uiso 1 1 calc R . .
H52B H 1.1385 0.3458 0.8487 0.058 Uiso 1 1 calc R . .
H52C H 1.1017 0.3041 0.7660 0.058 Uiso 1 1 calc R . .
Cl53 Cl -0.20915(8) 0.34038(5) 0.42447(5) 0.02894(17) Uani 1 1 d . . .
O54 O -0.1482(3) 0.3693(2) 0.49109(17) 0.0386(6) Uani 1 1 d . . .
O55 O -0.1088(4) 0.2951(2) 0.3540(2) 0.0633(10) Uani 1 1 d . . .
O56 O -0.2950(3) 0.2835(2) 0.4642(2) 0.0532(8) Uani 1 1 d . . .
O57 O -0.2874(2) 0.41951(16) 0.38894(16) 0.0323(5) Uani 1 1 d . . .
Cl5A Cl 1.2170(3) 0.2156(2) 1.0745(2) 0.0261(6) Uani 0.61 1 d PD A 1
O59A O 1.1400(6) 0.2297(4) 1.1605(3) 0.0658(16) Uani 0.61 1 d PD A 1
O60A O 1.1922(5) 0.2901(3) 1.0161(3) 0.0478(12) Uani 0.61 1 d PD A 1
O61A O 1.1863(5) 0.1385(4) 1.0356(5) 0.074(2) Uani 0.61 1 d PD A 1
O62A O 1.3597(4) 0.1898(3) 1.0755(3) 0.0426(11) Uani 0.61 1 d PD A 1
Cl5B Cl 1.2377(6) 0.2039(4) 1.0765(4) 0.0343(16) Uiso 0.39 1 d PD B 2
O59B O 1.3181(8) 0.1216(5) 1.0908(5) 0.055(2) Uiso 0.39 1 d PD B 2
O60B O 1.2548(9) 0.2360(6) 0.9885(5) 0.059(2) Uiso 0.39 1 d PD B 2
O61B O 1.0971(8) 0.1978(6) 1.1082(6) 0.056(2) Uiso 0.39 1 d PD B 2
O62B O 1.2531(8) 0.2736(5) 1.1350(5) 0.055(2) Uiso 0.39 1 d PD B 2
Cl63 Cl 0.20153(7) 0.54706(6) 0.22110(5) 0.02788(17) Uani 1 1 d . . .
O64 O 0.1012(3) 0.5343(2) 0.17649(19) 0.0472(7) Uani 1 1 d . . .
O65 O 0.1587(3) 0.6311(2) 0.2680(2) 0.0562(9) Uani 1 1 d . . .
O66 O 0.2325(3) 0.4751(2) 0.28254(17) 0.0445(7) Uani 1 1 d . . .
O67 O 0.3224(2) 0.55037(17) 0.15652(17) 0.0350(6) Uani 1 1 d . . .
Cl68 Cl 1.18414(8) 0.04351(5) 0.72091(5) 0.02869(17) Uani 1 1 d . . .
O69 O 1.0734(3) 0.11385(19) 0.75985(18) 0.0427(6) Uani 1 1 d . . .
O70 O 1.1663(5) 0.0222(3) 0.6371(2) 0.0839(14) Uani 1 1 d . . .
O71 O 1.1907(4) -0.0338(2) 0.7763(2) 0.0639(10) Uani 1 1 d . . .
O72 O 1.3035(3) 0.0739(3) 0.7093(4) 0.0984(18) Uani 1 1 d . . .

loop_
_atom_site_aniso_label
_atom_site_aniso_U_11
_atom_site_aniso_U_22
_atom_site_aniso_U_33
_atom_site_aniso_U_23
_atom_site_aniso_U_13
_atom_site_aniso_U_12
Fe1 0.0170(2) 0.0163(2) 0.0144(2) -0.00155(16) -0.00073(16) -0.00490(16)
C2 0.0165(13) 0.0179(14) 0.0130(12) -0.0002(10) -0.0003(10) -0.0067(10)
N3 0.0177(11) 0.0163(12) 0.0130(10) -0.0040(9) -0.0003(8) -0.0036(9)
C4 0.0186(13) 0.0198(14) 0.0174(13) -0.0046(11) 0.0010(10) -0.0065(11)
C5 0.0236(14) 0.0202(14) 0.0203(14) -0.0075(11) -0.0007(11) -0.0032(11)
C6 0.0175(13) 0.0178(14) 0.0214(13) -0.0041(11) 0.0010(10) -0.0057(11)
N7 0.0174(11) 0.0193(12) 0.0152(11) -0.0042(9) 0.0001(9) -0.0056(9)
O8 0.0193(10) 0.0197(10) 0.0137(9) -0.0054(8) 0.0001(7) -0.0041(8)
N9 0.0254(13) 0.0212(13) 0.0161(11) -0.0061(9) -0.0028(9) -0.0053(10)
N10 0.0255(13) 0.0224(13) 0.0160(11) -0.0040(10) -0.0025(9) -0.0046(10)
C11 0.0352(17) 0.0273(17) 0.0193(14) -0.0038(12) -0.0061(12) -0.0096(13)
C12 0.0414(19) 0.0351(19) 0.0181(14) -0.0103(13) -0.0046(13) -0.0096(15)
C13 0.0321(17) 0.0299(17) 0.0204(14) -0.0126(13) -0.0007(12) -0.0032(13)
N14 0.0229(12) 0.0154(12) 0.0209(12) -0.0057(9) -0.0036(10) 0.0005(9)
N15 0.0276(14) 0.0230(14) 0.0225(12) -0.0040(10) -0.0039(10) -0.0047(10)
C16 0.0290(16) 0.0259(17) 0.0314(17) -0.0017(13) -0.0088(13) -0.0027(13)
C17 0.0311(18) 0.0322(19) 0.0385(19) -0.0093(15) -0.0067(15) 0.0058(14)
C18 0.0300(17) 0.0301(18) 0.0289(17) -0.0111(14) 0.0008(13) 0.0019(13)
O19 0.0226(11) 0.0351(13) 0.0269(11) 0.0082(9) -0.0065(9) -0.0069(10)
O20 0.0307(12) 0.0240(12) 0.0174(10) -0.0045(8) -0.0045(8) -0.0058(9)
N21 0.0218(12) 0.0250(14) 0.0201(12) -0.0004(10) -0.0006(9) -0.0097(10)
C22 0.0191(14) 0.0287(16) 0.0170(13) -0.0031(12) -0.0015(10) -0.0085(12)
C23 0.0286(16) 0.0294(17) 0.0261(15) 0.0048(13) -0.0042(12) -0.0144(13)
N24 0.0193(12) 0.0265(14) 0.0260(13) 0.0058(10) -0.0027(10) -0.0063(10)
C25 0.0239(16) 0.0281(17) 0.0290(16) 0.0069(13) -0.0059(12) -0.0053(13)
C26 0.0288(18) 0.041(2) 0.050(2) 0.0143(17) -0.0094(16) -0.0156(16)
Fe27 0.0185(2) 0.0168(2) 0.0169(2) -0.00084(16) 0.00006(16) -0.00396(16)
C28 0.0166(13) 0.0170(14) 0.0153(12) -0.0004(10) 0.0004(10) -0.0059(10)
N29 0.0192(11) 0.0139(11) 0.0132(10) -0.0021(9) -0.0010(9) -0.0031(9)
C30 0.0189(13) 0.0196(14) 0.0145(12) -0.0018(10) -0.0007(10) -0.0074(11)
C31 0.0216(14) 0.0195(14) 0.0151(13) -0.0042(10) -0.0026(10) -0.0043(11)
C32 0.0175(13) 0.0165(14) 0.0188(13) 0.0004(10) 0.0002(10) -0.0056(10)
N33 0.0199(12) 0.0175(12) 0.0125(10) -0.0029(9) -0.0026(9) -0.0048(9)
O34 0.0204(10) 0.0204(10) 0.0162(9) -0.0056(8) -0.0022(7) -0.0023(8)
N35 0.0205(12) 0.0185(12) 0.0154(11) -0.0037(9) -0.0045(9) -0.0033(9)
N36 0.0218(12) 0.0200(13) 0.0191(11) -0.0040(10) -0.0040(9) -0.0032(9)
C37 0.0272(16) 0.0254(16) 0.0195(14) -0.0019(12) -0.0064(12) -0.0053(12)
C38 0.0337(17) 0.0310(17) 0.0185(14) -0.0062(12) -0.0079(12) -0.0051(13)
C39 0.0289(16) 0.0276(16) 0.0178(14) -0.0086(12) -0.0030(12) -0.0019(12)
N40 0.0202(12) 0.0165(12) 0.0133(10) -0.0036(9) -0.0016(9) -0.0012(9)
N41 0.0264(13) 0.0249(14) 0.0169(12) -0.0038(10) -0.0056(10) -0.0042(10)
C42 0.0249(15) 0.0266(16) 0.0225(14) -0.0014(12) -0.0066(12) -0.0024(12)
C43 0.0288(17) 0.0314(18) 0.0262(16) -0.0056(14) -0.0031(13) 0.0048(13)
C44 0.0302(17) 0.0345(19) 0.0209(15) -0.0089(13) -0.0019(12) 0.0054(14)
O45 0.0291(13) 0.0335(14) 0.0401(14) 0.0117(11) -0.0124(10) -0.0067(10)
O46 0.0267(11) 0.0311(12) 0.0207(10) -0.0062(9) -0.0035(9) -0.0010(9)
N47 0.0277(14) 0.0221(14) 0.0297(14) 0.0008(11) -0.0025(11) -0.0095(11)
C48 0.0299(16) 0.0308(18) 0.0232(15) -0.0049(13) 0.0006(12) -0.0117(14)
C49 0.058(3) 0.048(2) 0.038(2) 0.0020(18) 0.0091(18) -0.035(2)
N50 0.0235(13) 0.0296(15) 0.0233(13) 0.0024(11) -0.0013(10) -0.0083(11)
C51 0.0235(15) 0.0288(17) 0.0233(15) 0.0001(12) -0.0036(12) -0.0078(12)
C52 0.0278(18) 0.051(2) 0.0363(19) 0.0076(17) 0.0029(14) -0.0189(16)
Cl53 0.0273(4) 0.0304(4) 0.0291(4) -0.0012(3) -0.0086(3) -0.0035(3)
O54 0.0333(13) 0.0551(17) 0.0326(13) 0.0082(12) -0.0149(10) -0.0149(12)
O55 0.062(2) 0.055(2) 0.0535(19) -0.0165(16) 0.0000(16) 0.0192(16)
O56 0.066(2) 0.0413(17) 0.066(2) 0.0144(14) -0.0329(17) -0.0260(15)
O57 0.0343(13) 0.0288(13) 0.0371(13) -0.0007(10) -0.0166(10) -0.0051(10)
Cl5A 0.0168(10) 0.0297(12) 0.0290(10) 0.0019(7) -0.0029(7) -0.0014(8)
O59A 0.060(3) 0.096(5) 0.030(2) 0.004(3) 0.004(2) -0.007(3)
O60A 0.034(2) 0.049(3) 0.060(3) 0.032(2) -0.016(2) -0.013(2)
O61A 0.032(3) 0.045(3) 0.143(6) -0.041(3) 0.001(3) -0.009(2)
O62A 0.022(2) 0.051(3) 0.055(3) 0.005(2) -0.0155(18) -0.0045(18)
Cl63 0.0240(4) 0.0391(4) 0.0172(3) -0.0046(3) -0.0026(3) -0.0004(3)
O64 0.0382(15) 0.070(2) 0.0400(15) 0.0041(14) -0.0158(12) -0.0183(14)
O65 0.0586(19) 0.058(2) 0.0430(16) -0.0235(14) -0.0086(14) 0.0104(15)
O66 0.0423(15) 0.0553(18) 0.0295(13) 0.0114(12) -0.0035(11) -0.0041(13)
O67 0.0320(13) 0.0333(14) 0.0364(13) -0.0019(10) 0.0010(10) -0.0072(10)
Cl68 0.0255(4) 0.0306(4) 0.0239(4) 0.0021(3) 0.0006(3) 0.0003(3)
O69 0.0383(15) 0.0424(16) 0.0389(14) -0.0096(12) 0.0072(11) -0.0034(12)
O70 0.123(4) 0.077(3) 0.0326(17) -0.0198(17) -0.0197(19) 0.024(2)
O71 0.085(3) 0.047(2) 0.0484(18) 0.0207(15) -0.0046(17) -0.0045(17)
O72 0.0296(17) 0.048(2) 0.208(6) 0.009(3) -0.006(2) -0.0069(15)

loop_
_atom_type_symbol
_atom_type_description
_atom_type_scat_dispersion_real
_atom_type_scat_dispersion_imag
_atom_type_scat_source
C C 0.0181 0.0091 'International Tables Vol C Tables 4.2.6.8 and 6.1.1.4'
H H 0.0000 0.0000 'International Tables Vol C Tables 4.2.6.8 and 6.1.1.4'
N N 0.0311 0.0180 'International Tables Vol C Tables 4.2.6.8 and 6.1.1.4'
O O 0.0492 0.0322 'International Tables Vol C Tables 4.2.6.8 and 6.1.1.4'
Cl Cl 0.3639 0.7018 'International Tables Vol C Tables 4.2.6.8 and 6.1.1.4'
Fe Fe -1.1336 3.1974 'International Tables Vol C Tables 4.2.6.8 and 6.1.1.4'

loop_
_geom_angle_atom_site_label_1
_geom_angle_atom_site_label_2
_geom_angle_atom_site_label_3
_geom_angle
N10 Fe1 N3 73.38(9)
N10 Fe1 N21 89.42(10)
O19 Fe1 N3 165.46(9)
O19 Fe1 N10 92.17(10)
O19 Fe1 N21 85.44(10)
O19 Fe1 N24 87.30(10)
O20 Fe1 N3 94.16(9)
O20 Fe1 N10 166.67(10)
O20 Fe1 O19 100.37(9)
O20 Fe1 N21 87.11(9)
O20 Fe1 N24 91.88(10)
N21 Fe1 N3 95.80(9)
N24 Fe1 N3 91.82(9)
N24 Fe1 N10 93.21(10)
N24 Fe1 N21 172.36(10)
N3 C2 N7 118.2(2)
O8 C2 N3 122.7(3)
O8 C2 N7 119.1(2)
C2 N3 Fe1 125.25(18)
C4 N3 Fe1 116.56(19)
C4 N3 C2 118.2(3)
N3 C4 C5 125.4(3)
N3 C4 N9 114.7(3)
C5 C4 N9 119.8(3)
C4 C5 H5 122.3
C6 C5 C4 115.3(3)
C6 C5 H5 122.3
C5 C6 N14 122.5(3)
N7 C6 C5 120.3(3)
N7 C6 N14 117.2(3)
C2 N7 H7 118.7
C6 N7 C2 122.6(2)
C6 N7 H7 118.7
N10 N9 C4 119.3(2)
N10 N9 C13 110.3(2)
C13 N9 C4 130.3(3)
N9 N10 Fe1 115.95(17)
C11 N10 Fe1 138.0(2)
C11 N10 N9 105.9(2)
N10 C11 H11 124.5
N10 C11 C12 110.9(3)
C12 C11 H11 124.5
C11 C12 H12 127.3
C13 C12 C11 105.4(3)
C13 C12 H12 127.3
N9 C13 H13 126.3
C12 C13 N9 107.5(3)
C12 C13 H13 126.3
N15 N14 C6 118.8(2)
C18 N14 C6 129.9(3)
C18 N14 N15 111.2(3)
C16 N15 N14 104.0(2)
N15 C16 H16 123.7
N15 C16 C17 112.6(3)
C17 C16 H16 123.7
C16 C17 H17 127.3
C18 C17 C16 105.3(3)
C18 C17 H17 127.3
N14 C18 H18 126.6
C17 C18 N14 106.9(3)
C17 C18 H18 126.6
Fe1 O19 H19A 125(3)
Fe1 O19 H19B 120(3)
H19A O19 H19B 111(3)
Fe1 O20 H20A 110(3)
Fe1 O20 H20B 108(3)
H20A O20 H20B 112(3)
C22 N21 Fe1 160.3(3)
N21 C22 C23 178.9(3)
C22 C23 H23A 109.5
C22 C23 H23B 109.5
C22 C23 H23C 109.5
H23A C23 H23B 109.5
H23A C23 H23C 109.5
H23B C23 H23C 109.5
C25 N24 Fe1 167.6(3)
N24 C25 C26 178.5(4)
C25 C26 H26A 109.5
C25 C26 H26B 109.5
C25 C26 H26C 109.5
H26A C26 H26B 109.5
H26A C26 H26C 109.5
H26B C26 H26C 109.5
N36 Fe27 N29 74.10(9)
N36 Fe27 N47 91.62(10)
N36 Fe27 N50 94.42(10)
O45 Fe27 N29 165.82(10)
O45 Fe27 N36 92.04(10)
O45 Fe27 N47 89.39(11)
O45 Fe27 N50 86.42(10)
O46 Fe27 N29 93.37(9)
O46 Fe27 N36 167.36(10)
O46 Fe27 O45 100.56(10)
O46 Fe27 N47 87.44(10)
O46 Fe27 N50 87.53(10)
N47 Fe27 N29 93.90(10)
N50 Fe27 N29 91.59(10)
N50 Fe27 N47 172.76(11)
N29 C28 N33 118.2(2)
O34 C28 N29 122.5(3)
O34 C28 N33 119.3(3)
C28 N29 Fe27 126.07(18)
C30 N29 Fe27 115.58(19)
C30 N29 C28 118.3(2)
N29 C30 C31 125.3(3)
N29 C30 N35 114.9(3)
C31 C30 N35 119.8(2)
C30 C31 H31 122.3
C32 C31 C30 115.4(3)
C32 C31 H31 122.3
C31 C32 N40 122.5(3)
N33 C32 C31 120.2(3)
N33 C32 N40 117.3(2)
C28 N33 H33 118.7
C32 N33 C28 122.6(2)
C32 N33 H33 118.7
N36 N35 C30 119.7(2)
N36 N35 C39 110.9(2)
C39 N35 C30 129.5(3)
N35 N36 Fe27 115.59(17)
C37 N36 Fe27 138.6(2)
C37 N36 N35 105.6(2)
N36 C37 H37 124.5
N36 C37 C38 110.9(3)
C38 C37 H37 124.5
C37 C38 H38 127.2
C39 C38 C37 105.6(3)
C39 C38 H38 127.2
N35 C39 H39 126.5
C38 C39 N35 107.0(3)
C38 C39 H39 126.5
N41 N40 C32 119.8(2)
N41 N40 C44 113.2(3)
C44 N40 C32 127.0(3)
C42 N41 N40 103.1(2)
N41 C42 H42 123.8
N41 C42 C43 112.4(3)
C43 C42 H42 123.8
C42 C43 H43 127.2
C44 C43 C42 105.7(3)
C44 C43 H43 127.2
N40 C44 H44 127.2
C43 C44 N40 105.6(3)
C43 C44 H44 127.2
Fe27 O45 H45A 116(3)
Fe27 O45 H45B 125(3)
H45A O45 H45B 115(3)
Fe27 O46 H46A 107(3)
Fe27 O46 H46B 116(3)
H46A O46 H46B 111(3)
C48 N47 Fe27 178.5(3)
N47 C48 C49 179.2(4)
C48 C49 H49A 109.5
C48 C49 H49B 109.5
C48 C49 H49C 109.5
H49A C49 H49B 109.5
H49A C49 H49C 109.5
H49B C49 H49C 109.5
C51 N50 Fe27 160.5(3)
N50 C51 C52 178.3(4)
C51 C52 H52A 109.5
C51 C52 H52B 109.5
C51 C52 H52C 109.5
H52A C52 H52B 109.5
H52A C52 H52C 109.5
H52B C52 H52C 109.5
O55 Cl53 O54 110.4(2)
O55 Cl53 O57 109.27(18)
O56 Cl53 O54 109.95(17)
O56 Cl53 O55 110.3(2)
O56 Cl53 O57 109.07(17)
O57 Cl53 O54 107.77(15)
O59A Cl5A O60A 113.7(4)
O59A Cl5A O61A 108.7(4)
O59A Cl5A O62A 111.5(4)
O60A Cl5A O61A 107.4(4)
O60A Cl5A O62A 109.7(3)
O62A Cl5A O61A 105.4(3)
O59B Cl5B O60B 116.0(6)
O59B Cl5B O61B 107.9(6)
O59B Cl5B O62B 111.1(6)
O60B Cl5B O61B 109.3(6)
O60B Cl5B O62B 108.6(6)
O61B Cl5B O62B 103.1(6)
O64 Cl63 O65 110.3(2)
O64 Cl63 O66 111.29(19)
O64 Cl63 O67 109.56(17)
O65 Cl63 O67 107.74(18)
O66 Cl63 O65 109.60(19)
O66 Cl63 O67 108.22(16)
O70 Cl68 O69 109.1(2)
O70 Cl68 O71 109.3(2)
O70 Cl68 O72 108.6(3)
O71 Cl68 O69 110.15(19)
O72 Cl68 O69 109.2(2)
O72 Cl68 O71 110.5(3)

loop_
_geom_bond_atom_site_label_1
_geom_bond_atom_site_label_2
_geom_bond_distance
Fe1 N3 2.240(2)
Fe1 N10 2.146(2)
Fe1 O19 2.092(2)
Fe1 O20 2.082(2)
Fe1 N21 2.151(3)
Fe1 N24 2.132(3)
C2 N3 1.370(3)
C2 N7 1.387(4)
C2 O8 1.233(3)
N3 C4 1.330(3)
C4 C5 1.394(4)
C4 N9 1.395(4)
C5 H5 0.9500
C5 C6 1.376(4)
C6 N7 1.344(4)
C6 N14 1.394(4)
N7 H7 0.8800
N9 N10 1.368(4)
N9 C13 1.373(4)
N10 C11 1.320(4)
C11 H11 0.9500
C11 C12 1.417(5)
C12 H12 0.9500
C12 C13 1.355(5)
C13 H13 0.9500
N14 N15 1.382(4)
N14 C18 1.371(4)
N15 C16 1.309(4)
C16 H16 0.9500
C16 C17 1.409(5)
C17 H17 0.9500
C17 C18 1.350(5)
C18 H18 0.9500
O19 H19A 0.892(18)
O19 H19B 0.885(18)
O20 H20A 0.896(18)
O20 H20B 0.879(18)
N21 C22 1.141(4)
C22 C23 1.455(4)
C23 H23A 0.9800
C23 H23B 0.9800
C23 H23C 0.9800
N24 C25 1.137(4)
C25 C26 1.459(5)
C26 H26A 0.9800
C26 H26B 0.9800
C26 H26C 0.9800
Fe27 N29 2.239(2)
Fe27 N36 2.134(2)
Fe27 O45 2.100(2)
Fe27 O46 2.088(2)
Fe27 N47 2.140(3)
Fe27 N50 2.139(3)
C28 N29 1.366(4)
C28 N33 1.381(4)
C28 O34 1.238(3)
N29 C30 1.335(4)
C30 C31 1.389(4)
C30 N35 1.398(4)
C31 H31 0.9500
C31 C32 1.374(4)
C32 N33 1.352(4)
C32 N40 1.396(4)
N33 H33 0.8800
N35 N36 1.364(3)
N35 C39 1.366(4)
N36 C37 1.322(4)
C37 H37 0.9500
C37 C38 1.410(4)
C38 H38 0.9500
C38 C39 1.361(4)
C39 H39 0.9500
N40 N41 1.364(3)
N40 C44 1.373(4)
N41 C42 1.323(4)
C42 H42 0.9500
C42 C43 1.413(4)
C43 H43 0.9500
C43 C44 1.355(5)
C44 H44 0.9500
O45 H45A 0.871(18)
O45 H45B 0.880(18)
O46 H46A 0.887(18)
O46 H46B 0.889(18)
N47 C48 1.126(4)
C48 C49 1.459(5)
C49 H49A 0.9800
C49 H49B 0.9800
C49 H49C 0.9800
N50 C51 1.129(4)
C51 C52 1.455(4)
C52 H52A 0.9800
C52 H52B 0.9800
C52 H52C 0.9800
Cl53 O54 1.446(3)
Cl53 O55 1.422(3)
Cl53 O56 1.414(3)
Cl53 O57 1.445(3)
Cl5A O59A 1.391(5)
Cl5A O60A 1.417(5)
Cl5A O61A 1.478(6)
Cl5A O62A 1.457(5)
Cl5B O59B 1.378(9)
Cl5B O60B 1.397(9)
Cl5B O61B 1.472(9)
Cl5B O62B 1.486(9)
Cl63 O64 1.419(3)
Cl63 O65 1.440(3)
Cl63 O66 1.430(3)
Cl63 O67 1.442(2)
Cl68 O69 1.438(3)
Cl68 O70 1.400(3)
Cl68 O71 1.412(3)
Cl68 O72 1.403(4)

loop_
_geom_hbond_atom_site_label_D
_geom_hbond_atom_site_label_H
_geom_hbond_atom_site_label_A
_geom_hbond_distance_DH
_geom_hbond_distance_HA
_geom_hbond_distance_DA
_geom_hbond_angle_DHA
_geom_hbond_site_symmetry_A
N7 H7 O34 0.88 2.00 2.846(3) 159.5 .
O19 H19A O66 0.892(18) 1.98(2) 2.831(4) 159(4) .
O19 H19B O54 0.885(18) 1.944(18) 2.822(3) 171(4) .
O20 H20A O8 0.896(18) 1.92(2) 2.733(3) 151(4) .
O20 H20B O57 0.879(18) 1.96(2) 2.809(3) 162(3) 2_566
N33 H33 O8 0.88 2.05 2.888(3) 158.9 .
O45 H45A O71 0.871(18) 2.08(3) 2.891(4) 154(5) 2_757
O45 H45B O61A 0.880(18) 1.867(19) 2.742(6) 174(5) .
O45 H45B O61B 0.880(18) 2.04(3) 2.786(9) 142(4) .
O46 H46A O34 0.887(18) 1.89(2) 2.722(3) 155(4) .
O46 H46B O69 0.889(18) 1.93(2) 2.805(4) 168(4) .

loop_
_twin_individual_id
_twin_individual_mass_fraction_refined
_oxdiff_twin_reflns_isolated
_oxdiff_twin_reflns_overlapped
_twin_individual_twin_lattice_type
_twin_individual_twin_matrix_11
_twin_individual_twin_matrix_12
_twin_individual_twin_matrix_13
_twin_individual_twin_matrix_21
_twin_individual_twin_matrix_22
_twin_individual_twin_matrix_23
_twin_individual_twin_matrix_31
_twin_individual_twin_matrix_32
_twin_individual_twin_matrix_33
1 0.7988 12376 8327 ref 1.0000 0.0000 0.0000 0.0000 1.0000 0.0000 0.0000 0.0000 1.0000
2 0.2012 12405 8327 nmt -1.0003 -0.0002 0.0002 -0.6389 0.0044 0.9943 -0.6399 1.0061 -0.0020
